data_4131167
loop_
_publ_author_name
'Wang, Zi-Xuan'
'Bai, Xiao-Yan'
'Yao, Han-Chao'
'Li, Bi-Jie'

_publ_section_title
;
 Synthesis of Amides with Remote Stereocenters by Catalytic Asymmetric
 \g-Alkynylation of \a,\b-Unsaturated Amides.
;
_journal_issue 45
_journal_name_full 'Journal of the American Chemical Society'
_journal_page_first 14872
_journal_page_last 14875
_journal_paper_doi 10.1021/jacs.6b10415
_journal_volume 138
_journal_year 2016
_chemical_absolute_configuration ad
_chemical_formula_moiety 'C20 H20 Br N O'
_chemical_formula_sum 'C20 H20 Br N O'
_chemical_formula_weight 370.28
_space_group_crystal_system monoclinic
_space_group_IT_number 4
_space_group_name_Hall 'P 2yb'
_space_group_name_H-M_alt 'P 1 21 1'
_atom_sites_solution_hydrogens geom
_atom_sites_solution_primary direct
_audit_creation_date 2016-07-13
_audit_creation_method
;
Olex2 1.2
(compiled 2016.02.19 svn.r3266 for OlexSys, GUI svn.r5155)
;
_cell_angle_alpha 90
_cell_angle_beta 101.116(9)
_cell_angle_gamma 90
_cell_formula_units_Z 2
_cell_length_a 9.336(6)
_cell_length_b 5.059(3)
_cell_length_c 19.254(12)
_cell_measurement_reflns_used 2840
_cell_measurement_temperature 173.1500
_cell_measurement_theta_max 27.4051
_cell_measurement_theta_min 2.1560
_cell_volume 892.3(10)
_computing_cell_refinement 'CrystalClear (Rigaku Inc., 2007)'
_computing_data_collection 'CrystalClear (Rigaku Inc., 2007)'
_computing_data_reduction 'CrystalClear (Rigaku Inc., 2007)'
_computing_molecular_graphics 'Olex2 (Dolomanov et al., 2009)'
_computing_publication_material 'CIFTAB (Sheldrick, 2013)'
_computing_structure_refinement 'SHELXL (Sheldrick, 2014)'
_computing_structure_solution
;
'SHELXT (Sheldrick, 2014)'
;
_diffrn_ambient_temperature 173.1500
_diffrn_detector_area_resol_mean 28.5714
_diffrn_measured_fraction_theta_full 0.999
_diffrn_measured_fraction_theta_max 0.997
_diffrn_measurement_details
;
scan:
	Number of images: 360
	           Slice: -110.0000 - 70.0000
	     Image width: 0.5000
	        Exp time: 10.0000
	   Rotation axis: Omega
	           Omega: 0.0000
	             Chi: 45.0000
	             Phi: 90.0000
	             XTD: 45.2613
	          2theta: -20.0926
scan:
	Number of images: 360
	           Slice: -110.0000 - 70.0000
	     Image width: 0.5000
	        Exp time: 10.0000
	   Rotation axis: Omega
	           Omega: 0.0000
	             Chi: 45.0000
	             Phi: 270.0000
	             XTD: 45.2613
	          2theta: -20.0926
scan:
	Number of images: 360
	           Slice: -110.0000 - 70.0000
	     Image width: 0.5000
	        Exp time: 10.0000
	   Rotation axis: Omega
	           Omega: 0.0000
	             Chi: 45.0000
	             Phi: 0.0000
	             XTD: 45.2613
	          2theta: -20.0926
;
_diffrn_measurement_device
;
Saturn724+ (2x2 bin mode)
;
_diffrn_measurement_device_details
;
AFC10: Fixed Chi 2 circle
;
_diffrn_measurement_device_type 'Saturn724+ CCD'
_diffrn_measurement_method '\w scans at fixed \c = 45\%'
_diffrn_orient_matrix_type d*Trek
_diffrn_orient_matrix_UB_11 0.0054
_diffrn_orient_matrix_UB_12 0.1072
_diffrn_orient_matrix_UB_13 -0.0198
_diffrn_orient_matrix_UB_21 -0.1940
_diffrn_orient_matrix_UB_22 0.0027
_diffrn_orient_matrix_UB_23 -0.0379
_diffrn_orient_matrix_UB_31 -0.0092
_diffrn_orient_matrix_UB_32 0.0198
_diffrn_orient_matrix_UB_33 0.0482
_diffrn_radiation_detector CCD
_diffrn_radiation_monochromator 'Graphite Monochromator'
_diffrn_radiation_type MoK\a
_diffrn_radiation_wavelength 0.71073
_diffrn_reflns_av_R_equivalents 0.0475
_diffrn_reflns_av_unetI/netI 0.0525
_diffrn_reflns_Laue_measured_fraction_full 0.999
_diffrn_reflns_Laue_measured_fraction_max 0.997
_diffrn_reflns_limit_h_max 11
_diffrn_reflns_limit_h_min -12
_diffrn_reflns_limit_k_max 6
_diffrn_reflns_limit_k_min -6
_diffrn_reflns_limit_l_max 24
_diffrn_reflns_limit_l_min -24
_diffrn_reflns_number 10531
_diffrn_reflns_point_group_measured_fraction_full 0.991
_diffrn_reflns_point_group_measured_fraction_max 0.987
_diffrn_reflns_theta_full 26.000
_diffrn_reflns_theta_max 27.420
_diffrn_reflns_theta_min 2.223
_diffrn_source 'Sealed Tube'
_diffrn_source_current 30.0000
_diffrn_source_power 1.5000
_diffrn_source_voltage 50.0000
_exptl_absorpt_coefficient_mu 2.307
_exptl_absorpt_correction_T_max 1.00000
_exptl_absorpt_correction_T_min 0.70266
_exptl_absorpt_correction_type multi-scan
_exptl_absorpt_process_details 'CrystalClear (Rigaku Inc., 2007)'
_exptl_crystal_colour Colorless
_exptl_crystal_density_diffrn 1.378
_exptl_crystal_description needle
_exptl_crystal_F_000 380
_exptl_crystal_size_max 0.625
_exptl_crystal_size_mid 0.072
_exptl_crystal_size_min 0.063
_refine_diff_density_max 0.302
_refine_diff_density_min -0.298
_refine_diff_density_rms 0.052
_refine_ls_abs_structure_details
;
 Flack x determined using 994 quotients [(I+)-(I-)]/[(I+)+(I-)]
 (Parsons, Flack and Wagner, Acta Cryst. B69 (2013) 249-259).
;
_refine_ls_abs_structure_Flack 0.008(10)
_refine_ls_extinction_method none
_refine_ls_goodness_of_fit_ref 1.155
_refine_ls_hydrogen_treatment constr
_refine_ls_matrix_type full
_refine_ls_number_parameters 209
_refine_ls_number_reflns 4021
_refine_ls_number_restraints 1
_refine_ls_restrained_S_all 1.155
_refine_ls_R_factor_all 0.0684
_refine_ls_R_factor_gt 0.0575
_refine_ls_shift/su_max 0.000
_refine_ls_shift/su_mean 0.000
_refine_ls_structure_factor_coef Fsqd
_refine_ls_weighting_details 'w=1/[\s^2^(Fo^2^)+(0.0173P)^2^+0.5410P] where P=(Fo^2^+2Fc^2^)/3'
_refine_ls_weighting_scheme calc
_refine_ls_wR_factor_gt 0.0920
_refine_ls_wR_factor_ref 0.0969
_reflns_Friedel_coverage 0.778
_reflns_Friedel_fraction_full 0.980
_reflns_Friedel_fraction_max 0.975
_reflns_number_gt 3495
_reflns_number_total 4021
_reflns_threshold_expression 'I > 2\s(I)'
_cod_data_source_file ja6b10415_si_002.cif
_cod_data_source_block alkynyl-amide
_cod_original_cell_volume 892.4(10)
_cod_database_code 4131167
_shelx_space_group_comment
;
The symmetry employed for this shelxl refinement is uniquely defined
by the following loop, which should always be used as a source of
symmetry information in preference to the above space-group names.
They are only intended as comments.
;
_diffrn_number_total 2266
_olex2_refinement_description
;
1. Fixed Uiso
 At 1.2 times of:
  All C(H) groups, All C(H,H) groups, All N(H) groups
 At 1.5 times of:
  All C(H,H,H) groups
2.a Ternary CH refined with riding coordinates:
 C1(H1A)
2.b Secondary CH2 refined with riding coordinates:
 C2(H2A,H2B), C12(H12A,H12B), C13(H13A,H13B)
2.c Aromatic/amide H refined with riding coordinates:
 N1(H1), C7(H7), C8(H8), C10(H10), C11(H11), C16(H16), C17(H17), C18(H18),
 C19(H19), C20(H20)
2.d Idealised Me refined as rotating group:
 C3(H3A,H3B,H3C)
;
_shelx_shelxl_version_number 2014/7
_olex2_submission_special_instructions 'No special instructions were received'

loop_
_space_group_symop_operation_xyz
'x, y, z'
'-x, y+1/2, -z'

loop_
_atom_site_label
_atom_site_type_symbol
_atom_site_fract_x
_atom_site_fract_y
_atom_site_fract_z
_atom_site_U_iso_or_equiv
_atom_site_adp_type
_atom_site_occupancy
_atom_site_site_symmetry_order
_atom_site_calc_flag
_atom_site_refinement_flags_posn
Br1 Br 0.17221(6) -0.20075(19) 0.00053(3) 0.0615(2) Uani 1 1 d .
O1 O 0.8053(4) 0.7158(7) 0.48612(19) 0.0465(10) Uani 1 1 d .
N1 N 0.7479(4) 0.2895(13) 0.50798(18) 0.0394(9) Uani 1 1 d .
H1 H 0.7535 0.1300 0.4933 0.047 Uiso 1 1 calc R
C1 C 0.9262(6) 0.4921(13) 0.2880(3) 0.0468(15) Uani 1 1 d .
H1A H 0.9997 0.3523 0.2990 0.056 Uiso 1 1 calc R
C2 C 0.9897(7) 0.7110(14) 0.2483(3) 0.062(2) Uani 1 1 d .
H2A H 0.9159 0.8460 0.2345 0.074 Uiso 1 1 calc R
H2B H 1.0712 0.7919 0.2800 0.074 Uiso 1 1 calc R
C3 C 1.0418(8) 0.6140(17) 0.1825(4) 0.081(3) Uani 1 1 d .
H3A H 0.9597 0.5525 0.1483 0.121 Uiso 1 1 calc GR
H3B H 1.1100 0.4720 0.1951 0.121 Uiso 1 1 calc GR
H3C H 1.0884 0.7565 0.1625 0.121 Uiso 1 1 calc GR
C4 C 0.7946(6) 0.3760(10) 0.2428(3) 0.0392(14) Uani 1 1 d .
C5 C 0.6903(5) 0.2888(17) 0.2044(2) 0.0420(11) Uani 1 1 d .
C6 C 0.5673(6) 0.1736(10) 0.1562(3) 0.0347(12) Uani 1 1 d .
C7 C 0.5874(6) -0.0450(11) 0.1153(3) 0.0394(13) Uani 1 1 d .
H7 H 0.6801 -0.1180 0.1193 0.047 Uiso 1 1 calc R
C8 C 0.4708(5) -0.1557(14) 0.0685(3) 0.0434(15) Uani 1 1 d .
H8 H 0.4851 -0.3000 0.0407 0.052 Uiso 1 1 calc R
C9 C 0.3332(6) -0.0477(12) 0.0638(3) 0.0418(13) Uani 1 1 d .
C10 C 0.3093(6) 0.1675(11) 0.1040(3) 0.0440(14) Uani 1 1 d .
H10 H 0.2165 0.2396 0.0999 0.053 Uiso 1 1 calc R
C11 C 0.4267(5) 0.2733(14) 0.1502(3) 0.0405(12) Uani 1 1 d .
H11 H 0.4112 0.4160 0.1783 0.049 Uiso 1 1 calc R
C12 C 0.8936(6) 0.5967(12) 0.3586(3) 0.0442(14) Uani 1 1 d .
H12A H 0.9792 0.6873 0.3843 0.053 Uiso 1 1 calc R
H12B H 0.8146 0.7240 0.3488 0.053 Uiso 1 1 calc R
C13 C 0.8517(6) 0.3772(11) 0.4049(3) 0.0423(14) Uani 1 1 d .
H13A H 0.9354 0.2630 0.4198 0.051 Uiso 1 1 calc R
H13B H 0.7747 0.2716 0.3770 0.051 Uiso 1 1 calc R
C14 C 0.7995(6) 0.4807(12) 0.4703(3) 0.0380(13) Uani 1 1 d .
C15 C 0.6852(5) 0.3227(15) 0.5693(2) 0.0378(12) Uani 1 1 d .
C16 C 0.5844(6) 0.1377(12) 0.5817(3) 0.0479(15) Uani 1 1 d .
H16 H 0.5578 -0.0008 0.5501 0.058 Uiso 1 1 calc R
C17 C 0.5226(7) 0.1597(14) 0.6419(3) 0.0557(17) Uani 1 1 d .
H17 H 0.4545 0.0351 0.6501 0.067 Uiso 1 1 calc R
C18 C 0.5605(7) 0.3614(12) 0.6890(3) 0.0526(18) Uani 1 1 d .
H18 H 0.5194 0.3740 0.7292 0.063 Uiso 1 1 calc R
C19 C 0.6604(7) 0.5455(13) 0.6760(3) 0.0541(16) Uani 1 1 d .
H19 H 0.6866 0.6835 0.7078 0.065 Uiso 1 1 calc R
C20 C 0.7230(6) 0.5292(12) 0.6163(3) 0.0445(14) Uani 1 1 d .
H20 H 0.7897 0.6562 0.6079 0.053 Uiso 1 1 calc R

loop_
_atom_site_aniso_label
_atom_site_aniso_U_11
_atom_site_aniso_U_22
_atom_site_aniso_U_33
_atom_site_aniso_U_23
_atom_site_aniso_U_13
_atom_site_aniso_U_12
Br1 0.0464(3) 0.0821(5) 0.0490(3) -0.0084(4) -0.0079(2) -0.0045(5)
O1 0.060(2) 0.037(3) 0.044(2) -0.0093(16) 0.0139(18) -0.0017(18)
N1 0.046(2) 0.038(2) 0.034(2) -0.013(3) 0.0079(16) 0.002(3)
C1 0.044(3) 0.056(4) 0.040(3) -0.009(3) 0.006(3) -0.003(3)
C2 0.057(4) 0.079(6) 0.053(4) -0.020(3) 0.017(3) -0.029(3)
C3 0.078(5) 0.113(7) 0.059(4) -0.022(5) 0.032(4) -0.024(5)
C4 0.043(3) 0.042(4) 0.035(3) -0.003(2) 0.014(2) 0.000(2)
C5 0.045(3) 0.043(3) 0.038(2) 0.001(4) 0.009(2) -0.004(4)
C6 0.042(3) 0.037(3) 0.026(2) 0.002(2) 0.009(2) -0.006(2)
C7 0.034(3) 0.045(3) 0.039(3) 0.004(3) 0.007(2) 0.003(3)
C8 0.044(3) 0.052(4) 0.033(2) -0.004(3) 0.004(2) 0.001(3)
C9 0.041(3) 0.050(3) 0.033(3) 0.010(3) 0.004(2) -0.009(3)
C10 0.040(3) 0.048(3) 0.045(3) 0.005(3) 0.010(3) 0.003(3)
C11 0.048(3) 0.034(3) 0.041(3) -0.004(3) 0.015(2) 0.002(3)
C12 0.043(3) 0.049(4) 0.043(3) -0.009(3) 0.014(3) -0.005(3)
C13 0.043(3) 0.047(4) 0.037(3) -0.010(2) 0.008(2) 0.009(2)
C14 0.036(3) 0.044(3) 0.033(3) -0.006(2) 0.002(2) 0.004(3)
C15 0.034(2) 0.041(3) 0.036(2) -0.003(3) 0.0005(18) 0.003(3)
C16 0.043(3) 0.050(4) 0.050(4) -0.012(3) 0.007(3) -0.002(3)
C17 0.047(4) 0.069(4) 0.054(4) 0.001(3) 0.014(3) -0.001(3)
C18 0.059(4) 0.061(5) 0.041(3) -0.004(3) 0.016(3) 0.012(3)
C19 0.070(4) 0.050(4) 0.044(3) -0.011(3) 0.014(3) 0.003(3)
C20 0.051(3) 0.042(3) 0.040(3) -0.010(3) 0.007(3) -0.003(3)

loop_
_atom_type_symbol
_atom_type_description
_atom_type_scat_dispersion_real
_atom_type_scat_dispersion_imag
_atom_type_scat_source
C C 0.0033 0.0016 'International Tables Vol C Tables 4.2.6.8 and 6.1.1.4'
H H 0.0000 0.0000 'International Tables Vol C Tables 4.2.6.8 and 6.1.1.4'
Br Br -0.2901 2.4595 'International Tables Vol C Tables 4.2.6.8 and 6.1.1.4'
N N 0.0061 0.0033 'International Tables Vol C Tables 4.2.6.8 and 6.1.1.4'
O O 0.0106 0.0060 'International Tables Vol C Tables 4.2.6.8 and 6.1.1.4'

loop_
_geom_angle_atom_site_label_1
_geom_angle_atom_site_label_2
_geom_angle_atom_site_label_3
_geom_angle
C14 N1 H1 116.4
C14 N1 C15 127.3(6)
C15 N1 H1 116.4
C2 C1 H1A 107.9
C2 C1 C12 110.7(5)
C4 C1 H1A 107.9
C4 C1 C2 110.5(5)
C4 C1 C12 111.8(5)
C12 C1 H1A 107.9
C1 C2 H2A 108.9
C1 C2 H2B 108.9
H2A C2 H2B 107.7
C3 C2 C1 113.6(6)
C3 C2 H2A 108.9
C3 C2 H2B 108.9
C2 C3 H3A 109.5
C2 C3 H3B 109.5
C2 C3 H3C 109.5
H3A C3 H3B 109.5
H3A C3 H3C 109.5
H3B C3 H3C 109.5
C5 C4 C1 177.4(6)
C4 C5 C6 177.3(7)
C7 C6 C5 120.3(5)
C11 C6 C5 121.7(5)
C11 C6 C7 118.0(5)
C6 C7 H7 119.6
C8 C7 C6 120.9(5)
C8 C7 H7 119.6
C7 C8 H8 120.5
C9 C8 C7 119.0(6)
C9 C8 H8 120.5
C8 C9 Br1 119.2(5)
C10 C9 Br1 119.1(4)
C10 C9 C8 121.7(5)
C9 C10 H10 120.8
C9 C10 C11 118.3(5)
C11 C10 H10 120.8
C6 C11 H11 118.9
C10 C11 C6 122.1(6)
C10 C11 H11 118.9
C1 C12 H12A 109.1
C1 C12 H12B 109.1
H12A C12 H12B 107.8
C13 C12 C1 112.5(5)
C13 C12 H12A 109.1
C13 C12 H12B 109.1
C12 C13 H13A 109.0
C12 C13 H13B 109.0
C12 C13 C14 113.0(4)
H13A C13 H13B 107.8
C14 C13 H13A 109.0
C14 C13 H13B 109.0
O1 C14 N1 124.2(5)
O1 C14 C13 122.2(5)
N1 C14 C13 113.6(5)
C16 C15 N1 117.7(6)
C16 C15 C20 119.7(5)
C20 C15 N1 122.5(6)
C15 C16 H16 120.2
C15 C16 C17 119.6(6)
C17 C16 H16 120.2
C16 C17 H17 119.5
C18 C17 C16 121.0(6)
C18 C17 H17 119.5
C17 C18 H18 120.5
C17 C18 C19 118.9(6)
C19 C18 H18 120.5
C18 C19 H19 119.4
C18 C19 C20 121.3(6)
C20 C19 H19 119.4
C15 C20 C19 119.4(6)
C15 C20 H20 120.3
C19 C20 H20 120.3

loop_
_geom_bond_atom_site_label_1
_geom_bond_atom_site_label_2
_geom_bond_distance
Br1 C9 1.908(5)
O1 C14 1.226(6)
N1 H1 0.8600
N1 C14 1.353(8)
N1 C15 1.425(6)
C1 H1A 0.9800
C1 C2 1.529(8)
C1 C4 1.484(7)
C1 C12 1.543(7)
C2 H2A 0.9700
C2 H2B 0.9700
C2 C3 1.523(8)
C3 H3A 0.9600
C3 H3B 0.9600
C3 H3C 0.9600
C4 C5 1.187(7)
C5 C6 1.452(7)
C6 C7 1.392(7)
C6 C11 1.390(7)
C7 H7 0.9300
C7 C8 1.390(7)
C8 H8 0.9300
C8 C9 1.383(7)
C9 C10 1.377(8)
C10 H10 0.9300
C10 C11 1.380(7)
C11 H11 0.9300
C12 H12A 0.9700
C12 H12B 0.9700
C12 C13 1.521(7)
C13 H13A 0.9700
C13 H13B 0.9700
C13 C14 1.528(7)
C15 C16 1.381(8)
C15 C20 1.382(8)
C16 H16 0.9300
C16 C17 1.396(8)
C17 H17 0.9300
C17 C18 1.365(8)
C18 H18 0.9300
C18 C19 1.375(9)
C19 H19 0.9300
C19 C20 1.389(8)
C20 H20 0.9300

loop_
_geom_hbond_atom_site_label_D
_geom_hbond_atom_site_label_H
_geom_hbond_atom_site_label_A
_geom_hbond_distance_DH
_geom_hbond_distance_HA
_geom_hbond_distance_DA
_geom_hbond_angle_DHA
_geom_hbond_site_symmetry_A
N1 H1 O1 0.86 2.16 2.996(7) 163.6 1_545

loop_
_geom_torsion_atom_site_label_1
_geom_torsion_atom_site_label_2
_geom_torsion_atom_site_label_3
_geom_torsion_atom_site_label_4
_geom_torsion
Br1 C9 C10 C11 179.1(4)
N1 C15 C16 C17 178.7(5)
N1 C15 C20 C19 -178.3(5)
C1 C12 C13 C14 -172.3(5)
C2 C1 C12 C13 -171.5(5)
C4 C1 C2 C3 -62.6(7)
C4 C1 C12 C13 64.8(7)
C5 C6 C7 C8 -179.4(5)
C5 C6 C11 C10 179.1(6)
C6 C7 C8 C9 -1.0(8)
C7 C6 C11 C10 -1.9(8)
C7 C8 C9 Br1 -179.3(4)
C7 C8 C9 C10 0.5(8)
C8 C9 C10 C11 -0.8(8)
C9 C10 C11 C6 1.5(8)
C11 C6 C7 C8 1.6(8)
C12 C1 C2 C3 173.0(6)
C12 C13 C14 O1 -6.5(7)
C12 C13 C14 N1 173.6(4)
C14 N1 C15 C16 151.9(5)
C14 N1 C15 C20 -28.9(8)
C15 N1 C14 O1 3.4(8)
C15 N1 C14 C13 -176.8(4)
C15 C16 C17 C18 -0.2(9)
C16 C15 C20 C19 1.0(9)
C16 C17 C18 C19 0.5(9)
C17 C18 C19 C20 -0.1(10)
C18 C19 C20 C15 -0.6(9)
C20 C15 C16 C17 -0.6(9)
